data_4100797
loop_
_publ_author_name
'A. J. Boydston'
'Youshi Yin'
'Brian L. Pagenkopf'

_publ_section_title
;
Synthesis and Electronic Properties of Donor-Acceptor \p-Conjugated
Siloles
;
_journal_name_full 'Journal of the American Chemical Society'
_journal_page_first 3724
_journal_page_last 3725
_journal_paper_doi 10.1021/ja049758z
_journal_volume 126
_journal_year 2004
_chemical_formula_sum 'C36 H30 N2 O2 Si'
_chemical_formula_weight 550.71
_space_group_IT_number 14
_symmetry_cell_setting monoclinic
_symmetry_space_group_name_Hall '-P 2ybc'
_symmetry_space_group_name_H-M 'P 1 21/c 1'
_cell_angle_alpha 90.00
_cell_angle_beta 104.243(2)
_cell_angle_gamma 90.00
_cell_formula_units_Z 4
_cell_length_a 12.8027(3)
_cell_length_b 12.3508(3)
_cell_length_c 19.4729(5)
_cell_measurement_temperature 153(2)
_cell_volume 2984.48(13)
_diffrn_ambient_temperature 153(2)
_exptl_crystal_density_diffrn 1.226
_cod_depositor_comments
;
The following automatic conversions were performed:
'_symmetry_cell_setting' value 'Monoclinic' changed to 'monoclinic'
according to '/home/saulius/struct/CIF-dictionaries/cif_core.dic'
dictionary named 'cif_core.dic' version 2.4.1 from 2010-06-29.

Automatic conversion script
Id: cif_fix_enum 1527 2010-12-29 10:47:43Z saulius 
;
_cod_original_sg_symbol_H-M 'P 21/c'
_cod_database_code 4100797

loop_
_symmetry_equiv_pos_as_xyz
'x, y, z'
'-x, y+1/2, -z+1/2'
'-x, -y, -z'
'x, -y-1/2, z-1/2'

loop_
_atom_site_label
_atom_site_type_symbol
_atom_site_fract_x
_atom_site_fract_y
_atom_site_fract_z
_atom_site_U_iso_or_equiv
_atom_site_adp_type
_atom_site_occupancy
_atom_site_symmetry_multiplicity
_atom_site_calc_flag
_atom_site_refinement_flags
_atom_site_disorder_assembly
_atom_site_disorder_group
Si1 Si 0.58100(5) 0.36043(5) 0.34836(3) 0.0424(2) Uani 1 1 d . . .
C2 C 0.65852(16) 0.41808(15) 0.43455(10) 0.0314(5) Uani 1 1 d . . .
C3 C 0.62368(15) 0.37272(15) 0.48897(10) 0.0292(5) Uani 1 1 d . . .
C4 C 0.53191(15) 0.29493(15) 0.46741(10) 0.0305(5) Uani 1 1 d . . .
C5 C 0.49716(16) 0.27929(16) 0.39567(11) 0.0369(5) Uani 1 1 d . . .
C6 C 0.50681(19) 0.4625(2) 0.28611(11) 0.0614(8) Uani 1 1 d . . .
H6A H 0.4650 0.5062 0.3102 0.092 Uiso 1 1 d R . .
H6B H 0.4597 0.4275 0.2463 0.092 Uiso 1 1 d R . .
H6C H 0.5569 0.5076 0.2698 0.092 Uiso 1 1 d R . .
C7 C 0.6642(2) 0.2721(2) 0.30647(14) 0.0769(9) Uani 1 1 d . . .
H7A H 0.6215 0.2444 0.2624 0.115 Uiso 1 1 d R . .
H7B H 0.6907 0.2129 0.3379 0.115 Uiso 1 1 d R . .
H7C H 0.7239 0.3125 0.2980 0.115 Uiso 1 1 d R . .
C8 C 0.74500(16) 0.49442(16) 0.44565(10) 0.0311(5) Uani 1 1 d . . .
C9 C 0.81465(16) 0.56189(16) 0.45407(10) 0.0317(5) Uani 1 1 d . . .
C10 C 0.89236(15) 0.64694(15) 0.47294(9) 0.0282(5) Uani 1 1 d . . .
C11 C 0.86380(17) 0.74185(17) 0.50281(10) 0.0380(5) Uani 1 1 d . . .
H11 H 0.7913 0.7504 0.5074 0.046 Uiso 1 1 d R . .
C12 C 0.93881(18) 0.82290(17) 0.52525(11) 0.0404(5) Uani 1 1 d . . .
H12 H 0.9203 0.8881 0.5464 0.048 Uiso 1 1 d R . .
C13 C 1.04174(17) 0.80866(16) 0.51737(10) 0.0343(5) Uani 1 1 d . . .
C14 C 1.07201(17) 0.71713(17) 0.48735(10) 0.0387(5) Uani 1 1 d . . .
H14 H 1.1438 0.7106 0.4811 0.046 Uiso 1 1 d R . .
C15 C 0.99679(16) 0.63601(17) 0.46499(10) 0.0358(5) Uani 1 1 d . . .
H15 H 1.0167 0.5713 0.4440 0.043 Uiso 1 1 d R . .
N16 N 1.12201(17) 0.89332(16) 0.54279(10) 0.0513(5) Uani 1 1 d . . .
O17 O 1.09944(15) 0.96661(15) 0.57924(10) 0.0751(6) Uani 1 1 d . . .
O18 O 1.20784(16) 0.88752(15) 0.52630(10) 0.0806(6) Uani 1 1 d . . .
C19 C 0.67761(15) 0.39394(15) 0.56431(10) 0.0290(5) Uani 1 1 d . . .
C20 C 0.72238(16) 0.30944(17) 0.60997(11) 0.0370(5) Uani 1 1 d . . .
H20 H 0.7111 0.2362 0.5933 0.044 Uiso 1 1 d R . .
C21 C 0.78042(17) 0.3309(2) 0.67810(12) 0.0457(6) Uani 1 1 d . . .
H21 H 0.8135 0.2728 0.7084 0.055 Uiso 1 1 d R . .
C22 C 0.79223(18) 0.4358(2) 0.70297(12) 0.0496(6) Uani 1 1 d . . .
H22 H 0.8321 0.4508 0.7506 0.060 Uiso 1 1 d R . .
C23 C 0.74598(17) 0.52006(18) 0.65947(11) 0.0431(6) Uani 1 1 d . . .
H23 H 0.7519 0.5928 0.6774 0.052 Uiso 1 1 d R . .
C24 C 0.69023(16) 0.49972(16) 0.59013(10) 0.0341(5) Uani 1 1 d . . .
H24 H 0.6604 0.5586 0.5594 0.041 Uiso 1 1 d R . .
C25 C 0.48038(16) 0.24492(16) 0.51999(11) 0.0333(5) Uani 1 1 d . . .
C26 C 0.45165(18) 0.13520(17) 0.51480(13) 0.0476(6) Uani 1 1 d . . .
H26 H 0.4696 0.0921 0.4783 0.057 Uiso 1 1 d R . .
C27 C 0.39736(19) 0.0894(2) 0.56039(15) 0.0611(8) Uani 1 1 d . . .
H27 H 0.3792 0.0139 0.5565 0.073 Uiso 1 1 d R . .
C28 C 0.37037(18) 0.1508(2) 0.61219(14) 0.0601(8) Uani 1 1 d . . .
H28 H 0.3308 0.1194 0.6432 0.072 Uiso 1 1 d R . .
C29 C 0.39884(17) 0.2588(2) 0.61908(12) 0.0487(6) Uani 1 1 d . . .
H29 H 0.3821 0.3019 0.6560 0.058 Uiso 1 1 d R . .
C30 C 0.45391(15) 0.30564(18) 0.57315(11) 0.0373(5) Uani 1 1 d . . .
H30 H 0.4731 0.3809 0.5778 0.045 Uiso 1 1 d R . .
C31 C 0.40850(17) 0.21199(17) 0.36346(11) 0.0381(5) Uani 1 1 d . . .
C32 C 0.33571(17) 0.15331(16) 0.33448(11) 0.0367(5) Uani 1 1 d . . .
C33 C 0.24909(16) 0.07856(15) 0.31097(10) 0.0308(5) Uani 1 1 d . . .
C34 C 0.20438(17) 0.02680(16) 0.36083(11) 0.0371(5) Uani 1 1 d . . .
H34 H 0.2340 0.0422 0.4101 0.045 Uiso 1 1 d R . .
C35 C 0.12002(17) -0.04526(16) 0.34129(10) 0.0375(5) Uani 1 1 d . . .
H35A H 0.0903 -0.0782 0.3770 0.045 Uiso 1 1 d R . .
C36 C 0.07643(15) -0.07047(15) 0.26947(10) 0.0306(5) Uani 1 1 d . . .
C37 C 0.12289(16) -0.01997(15) 0.21962(10) 0.0328(5) Uani 1 1 d . . .
H37 H 0.0957 -0.0372 0.1704 0.039 Uiso 1 1 d R . .
C38 C 0.20614(16) 0.05317(15) 0.23994(10) 0.0333(5) Uani 1 1 d . . .
H38 H 0.2355 0.0878 0.2047 0.040 Uiso 1 1 d R . .
N39 N -0.00703(14) -0.14329(13) 0.24935(9) 0.0383(4) Uani 1 1 d . . .
C40 C -0.03024(18) -0.19020(19) 0.17915(11) 0.0519(6) Uani 1 1 d . . .
H40A H 0.0345 -0.2199 0.1703 0.078 Uiso 1 1 d R . .
H40B H -0.0821 -0.2475 0.1752 0.078 Uiso 1 1 d R . .
H40C H -0.0591 -0.1324 0.1440 0.078 Uiso 1 1 d R . .
C41 C -0.05493(18) -0.19169(19) 0.30134(12) 0.0527(6) Uani 1 1 d . . .
H41A H -0.1169 -0.2335 0.2784 0.079 Uiso 1 1 d R . .
H41B H -0.0040 -0.2390 0.3314 0.079 Uiso 1 1 d R . .
H41C H -0.0784 -0.1272 0.3327 0.079 Uiso 1 1 d R . .

loop_
_atom_site_aniso_label
_atom_site_aniso_U_11
_atom_site_aniso_U_22
_atom_site_aniso_U_33
_atom_site_aniso_U_23
_atom_site_aniso_U_13
_atom_site_aniso_U_12
Si1 0.0394(4) 0.0535(4) 0.0386(4) -0.0172(3) 0.0178(3) -0.0190(3)
C2 0.0283(12) 0.0315(11) 0.0356(12) -0.0056(10) 0.0102(10) -0.0054(9)
C3 0.0256(11) 0.0262(11) 0.0372(12) -0.0019(9) 0.0106(9) 0.0004(9)
C4 0.0264(11) 0.0235(11) 0.0438(13) -0.0032(10) 0.0124(10) -0.0032(9)
C5 0.0333(13) 0.0337(12) 0.0466(13) -0.0155(10) 0.0154(10) -0.0096(10)
C6 0.0541(16) 0.093(2) 0.0332(13) -0.0007(13) 0.0028(12) -0.0303(15)
C7 0.070(2) 0.087(2) 0.091(2) -0.0498(17) 0.0512(17) -0.0328(16)
C8 0.0315(12) 0.0351(12) 0.0274(11) -0.0003(9) 0.0087(9) -0.0015(11)
C9 0.0293(12) 0.0374(12) 0.0286(11) 0.0017(10) 0.0072(9) -0.0050(11)
C10 0.0280(11) 0.0303(11) 0.0250(10) 0.0050(9) 0.0039(9) -0.0054(9)
C11 0.0294(12) 0.0409(13) 0.0421(13) -0.0011(11) 0.0053(10) -0.0023(10)
C12 0.0430(14) 0.0345(13) 0.0415(13) -0.0030(10) 0.0062(11) -0.0014(11)
C13 0.0365(13) 0.0302(12) 0.0341(12) 0.0026(10) 0.0048(10) -0.0130(10)
C14 0.0320(13) 0.0423(13) 0.0447(13) 0.0025(11) 0.0149(10) -0.0098(11)
C15 0.0349(13) 0.0345(12) 0.0413(12) 0.0003(10) 0.0158(10) -0.0067(10)
N16 0.0520(14) 0.0481(13) 0.0515(13) -0.0001(11) 0.0084(11) -0.0208(11)
O17 0.0816(14) 0.0542(11) 0.0879(14) -0.0264(11) 0.0178(11) -0.0254(10)
O18 0.0630(14) 0.0858(14) 0.1014(15) -0.0245(12) 0.0362(12) -0.0466(11)
C19 0.0216(11) 0.0316(11) 0.0359(12) 0.0008(10) 0.0111(9) -0.0014(9)
C20 0.0311(12) 0.0360(12) 0.0469(14) 0.0107(11) 0.0152(11) 0.0010(10)
C21 0.0330(13) 0.0602(17) 0.0434(14) 0.0204(12) 0.0081(11) 0.0036(11)
C22 0.0377(14) 0.0717(18) 0.0367(13) 0.0042(13) 0.0041(11) -0.0072(13)
C23 0.0403(14) 0.0463(14) 0.0411(13) -0.0057(12) 0.0070(11) -0.0089(11)
C24 0.0312(12) 0.0345(12) 0.0353(12) 0.0016(10) 0.0058(10) -0.0037(10)
C25 0.0240(12) 0.0318(12) 0.0429(13) 0.0061(10) 0.0062(10) -0.0011(9)
C26 0.0447(14) 0.0349(13) 0.0599(15) 0.0100(12) 0.0063(12) -0.0080(11)
C27 0.0480(17) 0.0554(16) 0.0725(19) 0.0287(15) 0.0008(15) -0.0169(13)
C28 0.0333(14) 0.085(2) 0.0565(17) 0.0397(16) 0.0009(13) -0.0130(14)
C29 0.0300(13) 0.0750(18) 0.0405(13) 0.0160(13) 0.0079(11) 0.0027(13)
C30 0.0268(12) 0.0429(13) 0.0421(13) 0.0115(11) 0.0082(10) 0.0016(10)
C31 0.0391(14) 0.0360(12) 0.0433(13) -0.0100(11) 0.0182(11) -0.0053(11)
C32 0.0364(13) 0.0341(12) 0.0429(13) -0.0106(10) 0.0158(11) -0.0039(11)
C33 0.0296(12) 0.0256(11) 0.0382(12) -0.0060(10) 0.0102(10) -0.0039(9)
C34 0.0375(13) 0.0398(12) 0.0317(12) -0.0068(10) 0.0040(10) -0.0075(11)
C35 0.0395(13) 0.0400(13) 0.0318(12) -0.0006(10) 0.0066(10) -0.0121(11)
C36 0.0286(12) 0.0251(11) 0.0353(12) -0.0017(9) 0.0028(10) -0.0008(9)
C37 0.0329(12) 0.0336(11) 0.0294(11) -0.0046(10) 0.0030(9) 0.0000(10)
C38 0.0330(12) 0.0316(11) 0.0370(12) -0.0015(10) 0.0118(10) -0.0035(10)
N39 0.0387(11) 0.0354(10) 0.0372(10) -0.0034(9) 0.0025(8) -0.0135(9)
C40 0.0443(15) 0.0553(15) 0.0512(15) -0.0212(13) 0.0022(12) -0.0152(12)
C41 0.0464(15) 0.0525(15) 0.0545(15) 0.0035(12) 0.0035(12) -0.0233(12)

loop_
_geom_bond_atom_site_label_1
_geom_bond_atom_site_label_2
_geom_bond_distance
_geom_bond_site_symmetry_2
_geom_bond_publ_flag
Si1 C6 1.843(2) . ?
Si1 C7 1.849(2) . ?
Si1 C2 1.8679(19) . ?
Si1 C5 1.869(2) . ?
C2 C3 1.367(3) . ?
C2 C8 1.430(3) . ?
C3 C19 1.483(3) . ?
C3 C4 1.496(3) . ?
C4 C5 1.372(3) . ?
C4 C25 1.482(3) . ?
C5 C31 1.422(3) . ?
C6 H6A 0.9601 . ?
C6 H6B 0.9600 . ?
C6 H6C 0.9600 . ?
C7 H7A 0.9602 . ?
C7 H7B 0.9599 . ?
C7 H7C 0.9599 . ?
C8 C9 1.202(3) . ?
C9 C10 1.431(3) . ?
C10 C15 1.390(3) . ?
C10 C11 1.397(3) . ?
C11 C12 1.382(3) . ?
C11 H11 0.9599 . ?
C12 C13 1.375(3) . ?
C12 H12 0.9601 . ?
C13 C14 1.372(3) . ?
C13 N16 1.464(3) . ?
C14 C15 1.384(3) . ?
C14 H14 0.9600 . ?
C15 H15 0.9600 . ?
N16 O18 1.220(2) . ?
N16 O17 1.228(2) . ?
C19 C24 1.395(3) . ?
C19 C20 1.399(3) . ?
C20 C21 1.378(3) . ?
C20 H20 0.9599 . ?
C21 C22 1.379(3) . ?
C21 H21 0.9599 . ?
C22 C23 1.379(3) . ?
C22 H22 0.9601 . ?
C23 C24 1.386(3) . ?
C23 H23 0.9600 . ?
C24 H24 0.9601 . ?
C25 C30 1.386(3) . ?
C25 C26 1.401(3) . ?
C26 C27 1.376(3) . ?
C26 H26 0.9599 . ?
C27 C28 1.372(4) . ?
C27 H27 0.9601 . ?
C28 C29 1.381(3) . ?
C28 H28 0.9600 . ?
C29 C30 1.393(3) . ?
C29 H29 0.9601 . ?
C30 H30 0.9601 . ?
C31 C32 1.206(3) . ?
C32 C33 1.429(3) . ?
C33 C38 1.393(3) . ?
C33 C34 1.397(3) . ?
C34 C35 1.379(3) . ?
C34 H34 0.9600 . ?
C35 C36 1.407(3) . ?
C35 H35A 0.9601 . ?
C36 N39 1.378(2) . ?
C36 C37 1.403(3) . ?
C37 C38 1.379(3) . ?
C37 H37 0.9602 . ?
C38 H38 0.9600 . ?
N39 C41 1.437(3) . ?
N39 C40 1.447(3) . ?
C40 H40A 0.9601 . ?
C40 H40B 0.9601 . ?
C40 H40C 0.9956 . ?
C41 H41A 0.9599 . ?
C41 H41B 0.9601 . ?
C41 H41C 1.0899 . ?

loop_
_cod_related_entry_id
_cod_related_entry_database
_cod_related_entry_code
1 ChemSpider 4052386
